data_4515826
loop_
_publ_author_name
'Matheu, Roc'
'Ertem, Mehmed Z.'
'Pipelier, Muriel'
'Lebreton, Jacques'
'Dubreuil, Didier'
'Benet-Buchholz, Jordi'
'Sala, Xavier'
'Tessier, Arnaud'
'Llobet, Antoni'

_publ_section_title
;
 The Role of Seven-Coordination in Ru-Catalyzed Water Oxidation
;
_journal_issue 3
_journal_name_full 'ACS Catalysis'
_journal_page_first 2039
_journal_paper_doi 10.1021/acscatal.7b03638
_journal_volume 8
_journal_year 2018
_chemical_formula_sum 'C28.5 H28 N5 O6.5 Ru'
_chemical_formula_weight 645.63
_space_group_IT_number 14
_space_group_name_Hall '-P 2ybc'
_space_group_name_H-M_alt 'P 1 21/c 1'
_symmetry_cell_setting monoclinic
_symmetry_space_group_name_H-M 'P 1 21/c 1'
_atom_sites_solution_hydrogens mixed
_audit_creation_method SHELXL-2014/7
_cell_angle_alpha 90
_cell_angle_beta 107.656(2)
_cell_angle_gamma 90
_cell_formula_units_Z 4
_cell_length_a 11.7638(9)
_cell_length_b 16.7628(11)
_cell_length_c 15.8332(11)
_cell_measurement_reflns_used 6663
_cell_measurement_temperature 100(2)
_cell_measurement_theta_max 25.75
_cell_measurement_theta_min 2.43
_cell_volume 2975.1(4)
_computing_cell_refinement 'Bruker APEX2 v2011.4-0'
_computing_data_collection 'Bruker APEX2 v2011.4-0'
_computing_data_reduction 'Bruker SAINT V7.60A'
_computing_molecular_graphics
;
 SHELXle: C.B. Huebschle, G.M. Sheldrick & B. Dittrich
 J.Appl.Cryst. (2011) 44, 1281-1284.
;
_computing_publication_material 'XCIF, SHELXL-2014/7 (Sheldrick, 2014)'
_computing_structure_refinement 'SHELXL-2014/7 (Sheldrick, 2014)'
_computing_structure_solution 'SHELXT V2014/4 (Sheldrick 2014)'
_diffrn_ambient_temperature 100(2)
_diffrn_detector_area_resol_mean 512
_diffrn_detector_type '4K CCD area detector APEX II'
_diffrn_measured_fraction_theta_full 0.998
_diffrn_measured_fraction_theta_max 0.993
_diffrn_measurement_device_type 'APEX DUO Kappa 4-axis goniometer'
_diffrn_measurement_method
;
 Fullsphere data collection, phi and omega scans
;
_diffrn_measurement_specimen_support 'magnetic support with MicroMount'
_diffrn_radiation_monochromator 'Quazar MX Multilayer Optics'
_diffrn_radiation_type MoK\a
_diffrn_radiation_wavelength 0.71073
_diffrn_reflns_av_unetI/netI 0.0895
_diffrn_reflns_Laue_measured_fraction_full 0.998
_diffrn_reflns_Laue_measured_fraction_max 0.993
_diffrn_reflns_limit_h_max 13
_diffrn_reflns_limit_h_min -14
_diffrn_reflns_limit_k_max 20
_diffrn_reflns_limit_k_min 0
_diffrn_reflns_limit_l_max 19
_diffrn_reflns_limit_l_min 0
_diffrn_reflns_number 12667
_diffrn_reflns_point_group_measured_fraction_full 0.998
_diffrn_reflns_point_group_measured_fraction_max 0.993
_diffrn_reflns_theta_full 25.242
_diffrn_reflns_theta_max 26.155
_diffrn_reflns_theta_min 1.816
_diffrn_source 'Microfocus source E025 IuS'
_diffrn_source_current 0.6
_diffrn_source_power 50
_diffrn_source_size '0.2 mm x 0.2 mm fine focus'
_diffrn_source_type 'Bruker APEX DUO'
_exptl_absorpt_coefficient_mu 0.577
_exptl_absorpt_correction_T_max 0.972
_exptl_absorpt_correction_T_min 0.748
_exptl_absorpt_correction_type multi-scan
_exptl_absorpt_process_details
; 
 TWINABS Version 2008/0 Bruker-Nonius
 Blessing, Acta Cryst. (1995) A51 33-38
;
_exptl_crystal_colour yellow
_exptl_crystal_density_diffrn 1.441
_exptl_crystal_description block
_exptl_crystal_F_000 1320
_exptl_crystal_size_max 0.20
_exptl_crystal_size_mid 0.10
_exptl_crystal_size_min 0.05
_refine_diff_density_max 0.828
_refine_diff_density_min -1.331
_refine_diff_density_rms 0.111
_refine_ls_extinction_method none
_refine_ls_goodness_of_fit_ref 1.018
_refine_ls_hydrogen_treatment constr
_refine_ls_matrix_type full
_refine_ls_number_parameters 649
_refine_ls_number_reflns 12667
_refine_ls_number_restraints 628
_refine_ls_restrained_S_all 1.002
_refine_ls_R_factor_all 0.1135
_refine_ls_R_factor_gt 0.0632
_refine_ls_shift/su_max 0.000
_refine_ls_shift/su_mean 0.000
_refine_ls_structure_factor_coef Fsqd
_refine_ls_weighting_details 'w=1/[\s^2^(Fo^2^)+(0.0760P)^2^+2.9269P] where P=(Fo^2^+2Fc^2^)/3'
_refine_ls_weighting_scheme calc
_refine_ls_wR_factor_gt 0.1475
_refine_ls_wR_factor_ref 0.1761
_reflns_Friedel_coverage 0.000
_reflns_number_gt 8139
_reflns_number_total 12667
_reflns_threshold_expression 'I > 2\s(I)'
_cod_data_source_file cs7b03638_si_002.cif
_cod_data_source_block mo_ROC1540_05
_cod_depositor_comments
;
The following automatic conversions were performed:

data item '_exptl_absorpt_correction_type' value 'Multi-scan' was
changed to 'multi-scan' in accordance with the
/home/data/users/saulius/crontab/automatic-downloads/current/ACS/lib/dictionaries/cif_core.dic
dictionary named 'cif_core.dic' version 2.4.2 last updated on
2011-04-26.

data item '_symmetry_cell_setting' value 'Monoclinic' was changed to
'monoclinic' in accordance with the
/home/data/users/saulius/crontab/automatic-downloads/current/ACS/lib/dictionaries/cif_core.dic
dictionary named 'cif_core.dic' version 2.4.2 last updated on
2011-04-26.

Automatic conversion script
Id: cif_fix_values 6909 2019-04-08 15:41:33Z antanas 
;
_cod_original_sg_symbol_H-M P2(1)/c
_cod_original_formula_sum 'C28.50 H28 N5 O6.50 Ru'
_cod_database_code 4515826
_shelx_shelxl_version_number 2014/7
_shelx_space_group_comment
;
The symmetry employed for this shelxl refinement is uniquely defined
by the following loop, which should always be used as a source of
symmetry information in preference to the above space-group names.
They are only intended as comments.
;
_shelx_estimated_absorpt_t_min 0.893
_shelx_estimated_absorpt_t_max 0.972

loop_
_space_group_symop_operation_xyz
'x, y, z'
'-x, y+1/2, -z+1/2'
'-x, -y, -z'
'x, -y-1/2, z-1/2'

loop_
_atom_site_label
_atom_site_type_symbol
_atom_site_fract_x
_atom_site_fract_y
_atom_site_fract_z
_atom_site_U_iso_or_equiv
_atom_site_adp_type
_atom_site_occupancy
_atom_site_site_symmetry_order
_atom_site_calc_flag
_atom_site_refinement_flags_posn
_atom_site_refinement_flags_adp
_atom_site_refinement_flags_occupancy
_atom_site_disorder_assembly
_atom_site_disorder_group
Ru1 Ru 0.81039(4) 0.38559(3) 0.22789(3) 0.03892(19) Uani 1 1 d D . . . .
N1 N 0.6325(4) 0.3736(2) 0.2469(3) 0.0307(11) Uani 1 1 d . . . . .
N2 N 0.7569(4) 0.4923(2) 0.2510(3) 0.0337(11) Uani 1 1 d . . . . .
N3 N 0.9488(4) 0.4639(3) 0.2256(3) 0.0378(12) Uani 1 1 d . . . . .
O1 O 0.7495(3) 0.2541(2) 0.2125(3) 0.0367(9) Uani 1 1 d . . . . .
O2 O 0.6067(3) 0.1666(2) 0.2136(3) 0.0431(10) Uani 1 1 d . . . . .
O3 O 0.9535(3) 0.3119(2) 0.2033(3) 0.0420(10) Uani 1 1 d . . . . .
O4 O 1.1328(4) 0.3141(3) 0.1818(4) 0.0727(17) Uani 1 1 d . . . . .
C1 C 0.6496(5) 0.2349(3) 0.2205(4) 0.0357(14) Uani 1 1 d . . . . .
C2 C 0.5786(5) 0.3030(3) 0.2427(4) 0.0360(14) Uani 1 1 d . . . . .
C3 C 0.4697(5) 0.2958(3) 0.2585(4) 0.0415(15) Uani 1 1 d . . . . .
H3 H 0.4326 0.2451 0.2554 0.050 Uiso 1 1 calc R U . . .
C4 C 0.4159(5) 0.3628(3) 0.2787(4) 0.0408(14) Uani 1 1 d . . . . .
H4 H 0.3412 0.3589 0.2899 0.049 Uiso 1 1 calc R U . . .
C5 C 0.4719(5) 0.4363(3) 0.2826(4) 0.0387(14) Uani 1 1 d . . . . .
H5 H 0.4354 0.4833 0.2959 0.046 Uiso 1 1 calc R U . . .
C6 C 0.5811(5) 0.4406(3) 0.2671(4) 0.0313(13) Uani 1 1 d . . . . .
C7 C 0.6551(5) 0.5100(3) 0.2699(4) 0.0340(13) Uani 1 1 d . . . . .
C8 C 0.6559(5) 0.5916(3) 0.2887(4) 0.0390(14) Uani 1 1 d . . . . .
H8 H 0.5954 0.6202 0.3042 0.047 Uiso 1 1 calc R U . . .
C9 C 0.7621(5) 0.6235(3) 0.2804(4) 0.0395(14) Uani 1 1 d . . . . .
H9 H 0.7873 0.6775 0.2890 0.047 Uiso 1 1 calc R U . . .
C10 C 0.8239(5) 0.5598(3) 0.2568(4) 0.0347(13) Uani 1 1 d . . . . .
C11 C 0.9353(5) 0.5434(3) 0.2412(4) 0.0374(14) Uani 1 1 d . . . . .
C12 C 1.0267(6) 0.5962(3) 0.2404(5) 0.0478(17) Uani 1 1 d . . . . .
H12 H 1.0193 0.6514 0.2513 0.057 Uiso 1 1 calc R U . . .
C13 C 1.1270(6) 0.5681(4) 0.2238(6) 0.071(2) Uani 1 1 d . . . . .
H13 H 1.1899 0.6037 0.2242 0.086 Uiso 1 1 calc R U . . .
C14 C 1.1372(6) 0.4872(4) 0.2062(6) 0.074(3) Uani 1 1 d . . . . .
H14 H 1.2050 0.4677 0.1920 0.089 Uiso 1 1 calc R U . . .
C15 C 1.0469(5) 0.4363(3) 0.2099(5) 0.0496(18) Uani 1 1 d . . . . .
C16 C 1.0465(5) 0.3470(4) 0.1970(5) 0.0511(18) Uani 1 1 d . . . . .
N4 N 0.733(3) 0.3961(11) 0.0897(7) 0.044(3) Uani 0.6 1 d D U P A 1
C17 C 0.7036(11) 0.4681(6) 0.0475(7) 0.050(2) Uani 0.6 1 d D U P A 1
H17 H 0.7183 0.5156 0.0817 0.060 Uiso 0.6 1 calc R U P A 1
C18 C 0.6525(12) 0.4734(6) -0.0438(7) 0.055(3) Uani 0.6 1 d D U P A 1
H18 H 0.6269 0.5236 -0.0709 0.066 Uiso 0.6 1 calc R U P A 1
C19 C 0.6392(14) 0.4059(8) -0.0945(7) 0.056(3) Uani 0.6 1 d D U P A 1
H19 H 0.6067 0.4087 -0.1572 0.067 Uiso 0.6 1 calc R U P A 1
C20 C 0.6742(15) 0.3332(8) -0.0525(9) 0.052(3) Uani 0.6 1 d D U P A 1
H20 H 0.6608 0.2848 -0.0852 0.063 Uiso 0.6 1 calc R U P A 1
C21 C 0.729(2) 0.3331(8) 0.0388(9) 0.048(4) Uani 0.6 1 d D U P A 1
H21 H 0.7660 0.2852 0.0658 0.057 Uiso 0.6 1 calc R U P A 1
N4' N 0.734(5) 0.398(2) 0.0931(8) 0.044(4) Uani 0.4 1 d D U P A 2
C17' C 0.6451(15) 0.4518(10) 0.0572(9) 0.048(3) Uani 0.4 1 d D U P A 2
H17' H 0.6206 0.4875 0.0949 0.058 Uiso 0.4 1 calc R U P A 2
C18' C 0.5901(15) 0.4547(10) -0.0339(9) 0.052(3) Uani 0.4 1 d D U P A 2
H18' H 0.5375 0.4972 -0.0592 0.062 Uiso 0.4 1 calc R U P A 2
C19' C 0.6122(19) 0.3959(11) -0.0869(9) 0.052(4) Uani 0.4 1 d D U P A 2
H19' H 0.5679 0.3933 -0.1480 0.062 Uiso 0.4 1 calc R U P A 2
C20' C 0.701(2) 0.3401(12) -0.0497(12) 0.049(4) Uani 0.4 1 d D U P A 2
H20' H 0.7291 0.3048 -0.0858 0.059 Uiso 0.4 1 calc R U P A 2
C21' C 0.746(3) 0.3378(13) 0.0425(13) 0.045(4) Uani 0.4 1 d D U P A 2
H21' H 0.7869 0.2913 0.0699 0.054 Uiso 0.4 1 calc R U P A 2
N5 N 0.886(3) 0.3645(10) 0.3631(6) 0.044(3) Uani 0.75 1 d D U P A 1
C22 C 0.8785(12) 0.4126(7) 0.4285(7) 0.053(3) Uani 0.75 1 d D U P A 1
H22 H 0.8414 0.4632 0.4134 0.063 Uiso 0.75 1 calc R U P A 1
C23 C 0.9217(12) 0.3921(7) 0.5171(7) 0.058(3) Uani 0.75 1 d D U P A 1
H23 H 0.9133 0.4274 0.5617 0.070 Uiso 0.75 1 calc R U P A 1
C24 C 0.9780(16) 0.3185(8) 0.5395(6) 0.057(3) Uani 0.75 1 d D U P A 1
H24 H 1.0120 0.3032 0.5997 0.069 Uiso 0.75 1 calc R U P A 1
C25 C 0.9826(10) 0.2691(7) 0.4719(8) 0.057(3) Uani 0.75 1 d D U P A 1
H25 H 1.0160 0.2173 0.4852 0.068 Uiso 0.75 1 calc R U P A 1
C26 C 0.940(2) 0.2931(9) 0.3853(8) 0.052(6) Uani 0.75 1 d D . P A 1
H26 H 0.9480 0.2586 0.3399 0.063 Uiso 0.75 1 calc R U P A 1
N5' N 0.886(9) 0.362(3) 0.3631(11) 0.042(8) Uani 0.25 1 d D U P A 2
C22' C 0.901(4) 0.422(2) 0.422(2) 0.045(7) Uani 0.25 1 d D U P A 2
H22' H 0.8847 0.4751 0.4000 0.054 Uiso 0.25 1 calc R U P A 2
C23' C 0.941(4) 0.4102(18) 0.5123(19) 0.049(7) Uani 0.25 1 d D U P A 2
H23' H 0.9524 0.4540 0.5522 0.059 Uiso 0.25 1 calc R U P A 2
C24' C 0.962(5) 0.332(2) 0.5439(15) 0.051(7) Uani 0.25 1 d D U P A 2
H24' H 0.9758 0.3201 0.6047 0.061 Uiso 0.25 1 calc R U P A 2
C25' C 0.9639 0.2740(19) 0.484(2) 0.051(8) Uani 0.25 1 d D U P A 2
H25' H 0.9979 0.2234 0.5037 0.062 Uiso 0.25 1 calc R U P A 2
C26' C 0.917(6) 0.288(2) 0.3946(17) 0.031(12) Uani 0.25 1 d D U P A 2
H26' H 0.9052 0.2449 0.3542 0.037 Uiso 0.25 1 calc R U P A 2
O1S O 0.6608(9) 0.4321(6) 0.5951(6) 0.086(3) Uani 0.6 1 d D U P B -1
H1S H 0.6597 0.3997 0.6354 0.130 Uiso 0.6 1 d R U P B -1
C1S C 0.6154(16) 0.3893(9) 0.5130(9) 0.083(4) Uani 0.6 1 d D U P B -1
H1S1 H 0.5562 0.4246 0.4735 0.125 Uiso 0.6 1 d R U P B -1
H1S2 H 0.5771 0.3390 0.5206 0.125 Uiso 0.6 1 d R U P B -1
H1S3 H 0.6796 0.3784 0.4871 0.125 Uiso 0.6 1 d R U P B -1
O2S O 0.472(3) 0.2976(17) 0.4978(19) 0.092(6) Uani 0.2 1 d D U P C 2
H2S H 0.4070 0.2866 0.5075 0.139 Uiso 0.2 1 d R U P C 2
C2S C 0.513(5) 0.381(2) 0.515(3) 0.088(6) Uani 0.2 1 d D U P C 2
H2S1 H 0.5104 0.3933 0.5746 0.133 Uiso 0.2 1 d R U P C 2
H2S2 H 0.4555 0.4139 0.4715 0.133 Uiso 0.2 1 d R U P C 2
H2S3 H 0.5936 0.3913 0.5113 0.133 Uiso 0.2 1 d R U P C 2
O3S O 0.687(3) 0.503(2) 0.524(2) 0.105(6) Uani 0.2 1 d D U P D 3
H3S H 0.6302 0.5106 0.5450 0.158 Uiso 0.2 1 d R U P D 3
C3S C 0.609(5) 0.433(3) 0.518(4) 0.091(6) Uani 0.2 1 d D U P D 3
H3S1 H 0.6821 0.4194 0.5658 0.137 Uiso 0.2 1 d R U P D 3
H3S2 H 0.6198 0.4200 0.4608 0.137 Uiso 0.2 1 d R U P D 3
H3S3 H 0.5423 0.4018 0.5260 0.137 Uiso 0.2 1 d R U P D 3
O4S O 0.2329(19) 0.4065(11) 0.4638(13) 0.074(4) Uani 0.3 1 d D U P E 1
H4S H 0.1935 0.3650 0.4627 0.111 Uiso 0.2 1 d R U P E 1
H4S' H 0.2552 0.3846 0.5142 0.111 Uiso 0.1 1 d R U P E 1
C4S C 0.172(5) 0.459(2) 0.392(3) 0.076(6) Uani 0.2 1 d D U P E 1
H4S1 H 0.0878 0.4586 0.3893 0.114 Uiso 0.2 1 d R U P E 1
H4S2 H 0.1793 0.4433 0.3340 0.114 Uiso 0.2 1 d R U P E 1
H4S3 H 0.2048 0.5127 0.4069 0.114 Uiso 0.2 1 d R U P E 1
C4S' C 0.347(4) 0.432(5) 0.455(6) 0.075(6) Uani 0.1 1 d D U P E 1
H4S4 H 0.3261 0.4586 0.3967 0.113 Uiso 0.1 1 d R U P E 1
H4S5 H 0.4299 0.4144 0.4714 0.113 Uiso 0.1 1 d R U P E 1
H4S6 H 0.3361 0.4697 0.4991 0.113 Uiso 0.1 1 d R U P E 1
O5S O 0.206(3) 0.4302(17) 0.395(2) 0.075(5) Uani 0.2 1 d D U P F 2
H5S H 0.2412 0.4745 0.3994 0.112 Uiso 0.2 1 d R U P F 2
C5S C 0.269(5) 0.368(2) 0.457(3) 0.081(5) Uani 0.2 1 d D U P F 2
H5S1 H 0.3510 0.3624 0.4550 0.121 Uiso 0.2 1 d R U P F 2
H5S2 H 0.2291 0.3164 0.4473 0.121 Uiso 0.2 1 d R U P F 2
H5S3 H 0.2707 0.3888 0.5156 0.121 Uiso 0.2 1 d R U P F 2
O6S O 0.254(2) 0.1448(14) 0.5524(15) 0.082(4) Uani 0.25 1 d D U P G 1
H6S H 0.1879 0.1330 0.5153 0.123 Uiso 0.25 1 d R U P G 1
C6S C 0.340(3) 0.176(3) 0.510(3) 0.087(4) Uani 0.25 1 d D U P G 1
H6S1 H 0.3060 0.2247 0.4786 0.131 Uiso 0.25 1 d R U P G 1
H6S2 H 0.3476 0.1354 0.4678 0.131 Uiso 0.25 1 d R U P G 1
H6S3 H 0.4194 0.1878 0.5515 0.131 Uiso 0.25 1 d R U P G 1
O7S O 0.233(2) 0.1245(14) 0.4863(16) 0.087(4) Uani 0.25 1 d D U P H 2
H7S H 0.2319 0.1267 0.4331 0.131 Uiso 0.15 1 d R U P H 2
H7S' H 0.1757 0.1487 0.4507 0.131 Uiso 0.1 1 d R U P H 2
C7S C 0.142(4) 0.073(3) 0.505(4) 0.084(6) Uani 0.15 1 d D U P H 2
H7S1 H 0.1689 0.0176 0.5111 0.126 Uiso 0.15 1 d R U P H 2
H7S2 H 0.0734 0.0785 0.4511 0.126 Uiso 0.15 1 d R U P H 2
H7S3 H 0.1184 0.0890 0.5565 0.126 Uiso 0.15 1 d R U P H 2
C7S' C 0.312(10) 0.191(6) 0.481(8) 0.087(5) Uani 0.1 1 d D U P H 2
H7S4 H 0.3043 0.2418 0.4487 0.131 Uiso 0.1 1 d R U P H 2
H7S5 H 0.3879 0.1659 0.4835 0.131 Uiso 0.1 1 d R U P H 2
H7S6 H 0.3085 0.2010 0.5409 0.131 Uiso 0.1 1 d R U P H 2
O8S O 0.367(3) 0.2020(19) 0.451(2) 0.088(5) Uani 0.2 1 d D U P I 3
H8S H 0.3251 0.2154 0.4001 0.132 Uiso 0.2 1 d R U P I 3
C8S C 0.310(7) 0.202(3) 0.522(4) 0.086(5) Uani 0.2 1 d D U P I 3
H8S1 H 0.3363 0.2464 0.5644 0.130 Uiso 0.2 1 d R U P I 3
H8S2 H 0.3247 0.1515 0.5548 0.130 Uiso 0.2 1 d R U P I 3
H8S3 H 0.2250 0.2077 0.4911 0.130 Uiso 0.2 1 d R U P I 3
O9S O 0.327(4) 0.294(2) 0.492(3) 0.089(4) Uani 0.15 1 d D U P J 4
H9S H 0.3303 0.3251 0.4512 0.133 Uiso 0.15 1 d R U P J 4
C9S C 0.288(7) 0.214(3) 0.457(5) 0.088(5) Uani 0.15 1 d D U P J 4
H9S1 H 0.3453 0.1813 0.5010 0.132 Uiso 0.15 1 d R U P J 4
H9S2 H 0.3029 0.2079 0.3991 0.132 Uiso 0.15 1 d R U P J 4
H9S3 H 0.2069 0.1968 0.4514 0.132 Uiso 0.15 1 d R U P J 4
O10S O 0.266(12) 0.278(7) 0.442(7) 0.085(5) Uani 0.05 1 d D U P K 5
H10S H 0.2839 0.2489 0.4042 0.128 Uiso 0.05 1 d R U P K 5
C10S C 0.30(2) 0.233(10) 0.525(9) 0.086(5) Uani 0.05 1 d D U P K 5
H10A H 0.3114 0.1768 0.5100 0.129 Uiso 0.05 1 d R U P K 5
H10B H 0.2387 0.2362 0.5537 0.129 Uiso 0.05 1 d R U P K 5
H10C H 0.3769 0.2521 0.5661 0.129 Uiso 0.05 1 d R U P K 5
O11S O 0.188(5) 0.077(4) 0.549(3) 0.080(6) Uani 0.1 1 d D U P L 6
H11S H 0.1648 0.1247 0.5488 0.120 Uiso 0.1 1 d R U P L 6
C11S C 0.082(6) 0.027(4) 0.507(5) 0.073(8) Uani 0.1 1 d D U P L 6
H11A H 0.1063 -0.0293 0.5190 0.109 Uiso 0.1 1 d R U P L 6
H11B H 0.0531 0.0350 0.4425 0.109 Uiso 0.1 1 d R U P L 6
H11C H 0.0190 0.0393 0.5328 0.109 Uiso 0.1 1 d R U P L 6

loop_
_atom_site_aniso_label
_atom_site_aniso_U_11
_atom_site_aniso_U_22
_atom_site_aniso_U_33
_atom_site_aniso_U_23
_atom_site_aniso_U_13
_atom_site_aniso_U_12
Ru1 0.0373(3) 0.0283(3) 0.0408(3) -0.0036(2) -0.0037(2) 0.0046(2)
N1 0.027(2) 0.026(2) 0.033(3) 0.0003(19) 0.001(2) 0.0002(18)
N2 0.031(3) 0.026(2) 0.040(3) 0.000(2) 0.005(2) -0.0003(19)
N3 0.027(3) 0.028(2) 0.051(3) -0.004(2) 0.001(2) -0.0009(19)
O1 0.032(2) 0.0276(19) 0.047(2) -0.0027(17) 0.0066(18) -0.0030(17)
O2 0.037(2) 0.027(2) 0.065(3) -0.0066(19) 0.013(2) -0.0055(17)
O3 0.026(2) 0.029(2) 0.065(3) -0.0026(19) 0.0049(19) -0.0029(16)
O4 0.033(3) 0.035(2) 0.150(5) -0.011(3) 0.027(3) 0.000(2)
C1 0.034(3) 0.030(3) 0.036(3) 0.000(2) 0.000(3) 0.001(2)
C2 0.034(3) 0.026(3) 0.040(3) -0.001(2) -0.001(3) 0.001(2)
C3 0.032(3) 0.033(3) 0.055(4) -0.004(3) 0.007(3) -0.004(2)
C4 0.032(3) 0.040(3) 0.048(4) -0.002(3) 0.010(3) -0.002(3)
C5 0.036(3) 0.029(3) 0.046(4) -0.003(3) 0.005(3) 0.003(2)
C6 0.030(3) 0.028(3) 0.031(3) 0.000(2) 0.001(2) 0.003(2)
C7 0.028(3) 0.027(3) 0.040(3) 0.002(2) 0.000(3) 0.003(2)
C8 0.036(3) 0.027(3) 0.048(4) 0.001(3) 0.003(3) 0.004(2)
C9 0.041(3) 0.024(3) 0.047(4) 0.001(2) 0.002(3) 0.001(2)
C10 0.035(3) 0.026(3) 0.039(3) 0.001(2) 0.004(3) -0.002(2)
C11 0.032(3) 0.027(3) 0.046(4) 0.000(3) 0.002(3) -0.003(2)
C12 0.039(4) 0.030(3) 0.070(5) -0.004(3) 0.009(3) -0.006(3)
C13 0.031(4) 0.040(4) 0.135(8) -0.007(4) 0.013(4) -0.010(3)
C14 0.029(4) 0.043(4) 0.150(8) -0.011(4) 0.026(4) -0.008(3)
C15 0.027(3) 0.033(3) 0.081(5) -0.008(3) 0.005(3) -0.002(2)
C16 0.027(3) 0.035(3) 0.084(5) -0.005(3) 0.005(3) 0.000(3)
N4 0.046(5) 0.036(5) 0.042(5) -0.004(4) -0.001(5) -0.005(5)
C17 0.053(5) 0.041(4) 0.048(5) -0.002(4) 0.002(4) -0.007(4)
C18 0.059(5) 0.051(5) 0.047(5) 0.006(4) 0.004(5) -0.006(5)
C19 0.058(6) 0.062(5) 0.045(5) 0.000(4) 0.011(5) -0.004(5)
C20 0.056(7) 0.055(5) 0.044(5) -0.008(5) 0.011(5) -0.006(5)
C21 0.050(7) 0.042(5) 0.045(6) -0.007(4) 0.006(5) -0.002(5)
N4' 0.037(6) 0.053(8) 0.038(7) -0.003(6) 0.003(6) 0.016(6)
C17' 0.042(6) 0.058(7) 0.039(6) -0.004(6) 0.003(5) 0.018(6)
C18' 0.042(6) 0.064(7) 0.041(6) -0.002(6) 0.000(5) 0.016(6)
C19' 0.041(7) 0.068(8) 0.039(7) -0.005(6) 0.003(5) 0.010(6)
C20' 0.041(7) 0.064(8) 0.041(7) -0.007(6) 0.008(6) 0.011(6)
C21' 0.037(7) 0.056(8) 0.040(7) -0.003(7) 0.010(6) 0.014(6)
N5 0.043(5) 0.033(4) 0.040(4) -0.003(3) -0.010(4) 0.003(4)
C22 0.058(6) 0.043(5) 0.045(5) -0.004(3) -0.003(4) 0.005(4)
C23 0.069(6) 0.049(5) 0.044(4) -0.003(4) -0.001(4) -0.002(4)
C24 0.066(6) 0.046(5) 0.046(5) 0.003(4) -0.005(4) -0.005(4)
C25 0.067(6) 0.042(5) 0.047(6) 0.010(4) -0.004(5) 0.003(4)
C26 0.055(13) 0.036(7) 0.056(8) 0.002(6) 0.001(8) 0.001(6)
N5' 0.039(11) 0.037(11) 0.050(10) 0.004(8) 0.013(9) -0.006(9)
C22' 0.043(9) 0.040(9) 0.052(10) 0.002(7) 0.013(7) -0.007(7)
C23' 0.051(9) 0.041(9) 0.052(10) 0.004(6) 0.012(7) -0.007(7)
C24' 0.054(10) 0.044(9) 0.052(10) 0.003(6) 0.012(7) -0.004(7)
C25' 0.055(11) 0.044(10) 0.052(11) 0.004(8) 0.013(8) 0.001(8)
C26' 0.035(17) 0.029(15) 0.033(15) 0.003(10) 0.016(11) -0.003(10)
O1S 0.098(7) 0.093(7) 0.065(5) 0.007(5) 0.019(5) -0.005(5)
C1S 0.083(8) 0.109(9) 0.051(6) 0.010(7) 0.010(6) -0.013(8)
O2S 0.109(12) 0.095(10) 0.067(10) 0.004(10) 0.017(10) 0.015(11)
C2S 0.098(11) 0.104(10) 0.055(10) 0.012(10) 0.011(10) -0.001(11)
O3S 0.107(11) 0.126(12) 0.074(11) 0.011(11) 0.016(10) -0.001(10)
C3S 0.096(9) 0.111(10) 0.056(9) 0.008(9) 0.008(9) 0.003(9)
O4S 0.094(10) 0.063(9) 0.068(9) 0.006(8) 0.029(9) 0.021(8)
C4S 0.095(12) 0.058(12) 0.070(10) 0.004(10) 0.017(11) 0.011(10)
C4S' 0.095(11) 0.063(12) 0.069(11) 0.002(11) 0.027(11) 0.016(11)
O5S 0.093(12) 0.062(11) 0.070(9) -0.002(9) 0.025(10) 0.012(9)
C5S 0.102(10) 0.071(10) 0.069(9) 0.001(9) 0.026(9) 0.014(8)
O6S 0.108(10) 0.074(8) 0.063(8) -0.009(8) 0.025(8) 0.030(7)
C6S 0.113(10) 0.078(9) 0.068(9) -0.001(8) 0.023(8) 0.023(8)
O7S 0.109(10) 0.081(8) 0.069(8) 0.002(8) 0.023(8) 0.029(7)
C7S 0.111(12) 0.080(11) 0.064(11) -0.002(11) 0.028(10) 0.032(9)
C7S' 0.112(10) 0.080(8) 0.069(9) -0.004(8) 0.024(8) 0.025(7)
O8S 0.112(10) 0.079(9) 0.072(9) -0.004(8) 0.027(8) 0.020(8)
C8S 0.110(10) 0.080(9) 0.068(8) -0.002(8) 0.025(8) 0.022(8)
O9S 0.111(9) 0.083(8) 0.071(8) -0.001(8) 0.025(8) 0.017(8)
C9S 0.111(10) 0.080(8) 0.069(9) -0.001(8) 0.023(9) 0.022(8)
O10S 0.109(10) 0.078(9) 0.068(9) -0.002(8) 0.026(9) 0.020(8)
C10S 0.110(10) 0.079(9) 0.068(9) -0.003(8) 0.025(9) 0.022(8)
O11S 0.104(12) 0.078(11) 0.057(11) -0.005(11) 0.024(11) 0.030(10)
C11S 0.101(15) 0.073(14) 0.051(14) -0.007(14) 0.033(14) 0.031(12)

loop_
_atom_type_symbol
_atom_type_description
_atom_type_scat_dispersion_real
_atom_type_scat_dispersion_imag
_atom_type_scat_source
C C 0.0033 0.0016 'International Tables Vol C Tables 4.2.6.8 and 6.1.1.4'
H H 0.0000 0.0000 'International Tables Vol C Tables 4.2.6.8 and 6.1.1.4'
N N 0.0061 0.0033 'International Tables Vol C Tables 4.2.6.8 and 6.1.1.4'
O O 0.0106 0.0060 'International Tables Vol C Tables 4.2.6.8 and 6.1.1.4'
Ru Ru -1.2594 0.8363 'International Tables Vol C Tables 4.2.6.8 and 6.1.1.4'

loop_
_geom_angle_atom_site_label_1
_geom_angle_atom_site_label_2
_geom_angle_atom_site_label_3
_geom_angle
N2 Ru1 N4' 92.3(5)
N2 Ru1 N5 91.4(5)
N2 Ru1 N5' 92.2(14)
N4' Ru1 N5' 175.1(18)
N2 Ru1 N3 74.22(18)
N4' Ru1 N3 90.8(18)
N5 Ru1 N3 91.7(10)
N5' Ru1 N3 92(3)
N2 Ru1 N4 93.3(3)
N5 Ru1 N4 175.0(6)
N3 Ru1 N4 91.2(11)
N2 Ru1 N1 71.83(17)
N4' Ru1 N1 91.1(17)
N5 Ru1 N1 88.5(10)
N5' Ru1 N1 88(3)
N3 Ru1 N1 146.05(17)
N4 Ru1 N1 91.3(11)
N2 Ru1 O3 147.42(17)
N4' Ru1 O3 89.3(10)
N5 Ru1 O3 88.5(8)
N5' Ru1 O3 88(2)
N3 Ru1 O3 73.21(16)
N4 Ru1 O3 88.5(7)
N1 Ru1 O3 140.70(14)
N2 Ru1 O1 141.43(17)
N4' Ru1 O1 87.9(13)
N5 Ru1 O1 88.3(6)
N5' Ru1 O1 87.3(17)
N3 Ru1 O1 144.34(16)
N4 Ru1 O1 87.0(7)
N1 Ru1 O1 69.61(14)
O3 Ru1 O1 71.14(14)
C2 N1 C6 120.4(5)
C2 N1 Ru1 121.9(4)
C6 N1 Ru1 117.6(3)
C7 N2 C10 109.6(4)
C7 N2 Ru1 126.5(4)
C10 N2 Ru1 123.7(4)
C15 N3 C11 121.6(5)
C15 N3 Ru1 120.3(4)
C11 N3 Ru1 118.1(4)
C1 O1 Ru1 120.1(3)
C16 O3 Ru1 118.2(4)
O2 C1 O1 126.3(5)
O2 C1 C2 118.5(5)
O1 C1 C2 115.2(5)
N1 C2 C3 121.4(5)
N1 C2 C1 113.1(5)
C3 C2 C1 125.5(5)
C4 C3 C2 119.3(5)
C3 C4 C5 119.3(6)
C6 C5 C4 119.5(5)
N1 C6 C5 120.2(5)
N1 C6 C7 111.4(5)
C5 C6 C7 128.3(5)
N2 C7 C8 108.2(5)
N2 C7 C6 112.5(5)
C8 C7 C6 139.3(6)
C7 C8 C9 107.6(5)
C8 C9 C10 106.4(5)
N2 C10 C9 108.2(5)
N2 C10 C11 111.7(5)
C9 C10 C11 140.0(5)
N3 C11 C12 118.8(5)
N3 C11 C10 112.3(5)
C12 C11 C10 128.9(5)
C13 C12 C11 119.7(6)
C12 C13 C14 120.3(6)
C15 C14 C13 118.6(7)
N3 C15 C14 120.9(6)
N3 C15 C16 113.7(5)
C14 C15 C16 125.4(6)
O4 C16 O3 125.7(6)
O4 C16 C15 119.8(6)
O3 C16 C15 114.5(5)
C21 N4 C17 116.6(10)
C21 N4 Ru1 119.5(8)
C17 N4 Ru1 123.0(9)
N4 C17 C18 122.0(8)
C19 C18 C17 119.5(9)
C18 C19 C20 118.7(8)
C19 C20 C21 118.4(9)
N4 C21 C20 123.5(8)
C21' N4' C17' 117.3(14)
C21' N4' Ru1 117.4(11)
C17' N4' Ru1 122.2(14)
N4' C17' C18' 120.6(10)
C19' C18' C17' 119.7(10)
C18' C19' C20' 118.8(9)
C19' C20' C21' 117.5(10)
N4' C21' C20' 122.5(9)
C22 N5 C26 118.0(7)
C22 N5 Ru1 125.7(10)
C26 N5 Ru1 116.0(9)
N5 C22 C23 123.0(8)
C22 C23 C24 118.6(8)
C25 C24 C23 117.7(7)
C24 C25 C26 121.0(7)
N5 C26 C25 121.5(9)
C22' N5' C26' 118.0(10)
C22' N5' Ru1 120(2)
C26' N5' Ru1 122(2)
N5' C22' C23' 122.9(11)
C22' C23' C24' 118.4(11)
C25' C24' C23' 117.3(11)
C24' C25' C26' 120.4(11)
N5' C26' C25' 121.4(12)
C4S O4S C4S' 89(4)
C7S O7S C7S' 165(7)

loop_
_geom_bond_atom_site_label_1
_geom_bond_atom_site_label_2
_geom_bond_distance
Ru1 N2 1.967(4)
Ru1 N4' 2.059(10)
Ru1 N5 2.085(7)
Ru1 N5' 2.090(14)
Ru1 N3 2.100(5)
Ru1 N4 2.106(8)
Ru1 N1 2.212(5)
Ru1 O3 2.216(4)
Ru1 O1 2.307(4)
N1 C2 1.335(7)
N1 C6 1.359(6)
N2 C7 1.352(7)
N2 C10 1.366(7)
N3 C15 1.335(8)
N3 C11 1.374(7)
O1 C1 1.262(7)
O2 C1 1.243(6)
O3 C16 1.272(7)
O4 C16 1.241(8)
C1 C2 1.518(8)
C2 C3 1.382(8)
C3 C4 1.374(8)
C4 C5 1.391(8)
C5 C6 1.381(8)
C6 C7 1.445(7)
C7 C8 1.399(7)
C8 C9 1.401(9)
C9 C10 1.405(8)
C10 C11 1.431(8)
C11 C12 1.396(8)
C12 C13 1.368(10)
C13 C14 1.396(9)
C14 C15 1.378(9)
C15 C16 1.510(8)
N4 C21 1.320(8)
N4 C17 1.373(16)
C17 C18 1.390(11)
C18 C19 1.368(11)
C19 C20 1.389(13)
C20 C21 1.393(10)
N4' C21' 1.319(9)
N4' C17' 1.372(17)
C17' C18' 1.391(12)
C18' C19' 1.369(12)
C19' C20' 1.390(13)
C20' C21' 1.395(10)
N5 C22 1.338(12)
N5 C26 1.349(11)
C22 C23 1.382(10)
C23 C24 1.394(11)
C24 C25 1.368(11)
C25 C26 1.369(11)
N5' C22' 1.338(14)
N5' C26' 1.349(12)
C22' C23' 1.383(11)
C23' C24' 1.394(13)
C24' C25' 1.369(12)
C25' C26' 1.371(12)
O1S C1S 1.439(12)
O2S C2S 1.474(15)
O3S C3S 1.481(15)
O4S C4S 1.446(15)
O4S C4S' 1.454(15)
O5S C5S 1.467(15)
O6S C6S 1.473(15)
O7S C7S 1.470(15)
O7S C7S' 1.470(16)
O8S C8S 1.472(15)
O9S C9S 1.471(15)
O10S C10S 1.470(15)
O11S C11S 1.487(15)

loop_
_geom_torsion_atom_site_label_1
_geom_torsion_atom_site_label_2
_geom_torsion_atom_site_label_3
_geom_torsion_atom_site_label_4
_geom_torsion
Ru1 O1 C1 O2 179.8(4)
Ru1 O1 C1 C2 -1.5(6)
C6 N1 C2 C3 0.0(8)
Ru1 N1 C2 C3 177.2(4)
C6 N1 C2 C1 -179.3(5)
Ru1 N1 C2 C1 -2.1(6)
O2 C1 C2 N1 -178.9(5)
O1 C1 C2 N1 2.3(7)
O2 C1 C2 C3 1.8(9)
O1 C1 C2 C3 -177.0(5)
N1 C2 C3 C4 0.2(9)
C1 C2 C3 C4 179.4(5)
C2 C3 C4 C5 0.2(9)
C3 C4 C5 C6 -0.7(9)
C2 N1 C6 C5 -0.6(8)
Ru1 N1 C6 C5 -177.9(4)
C2 N1 C6 C7 178.9(5)
Ru1 N1 C6 C7 1.6(6)
C4 C5 C6 N1 0.9(8)
C4 C5 C6 C7 -178.5(5)
C10 N2 C7 C8 -0.2(6)
Ru1 N2 C7 C8 175.3(4)
C10 N2 C7 C6 -178.6(5)
Ru1 N2 C7 C6 -3.1(7)
N1 C6 C7 N2 0.6(7)
C5 C6 C7 N2 -180.0(5)
N1 C6 C7 C8 -177.1(7)
C5 C6 C7 C8 2.3(11)
N2 C7 C8 C9 0.2(7)
C6 C7 C8 C9 177.9(7)
C7 C8 C9 C10 -0.2(7)
C7 N2 C10 C9 0.0(6)
Ru1 N2 C10 C9 -175.6(4)
C7 N2 C10 C11 177.4(5)
Ru1 N2 C10 C11 1.8(7)
C8 C9 C10 N2 0.1(6)
C8 C9 C10 C11 -176.1(7)
C15 N3 C11 C12 0.2(9)
Ru1 N3 C11 C12 179.7(4)
C15 N3 C11 C10 -179.7(6)
Ru1 N3 C11 C10 -0.2(6)
N2 C10 C11 N3 -0.9(7)
C9 C10 C11 N3 175.3(7)
N2 C10 C11 C12 179.3(6)
C9 C10 C11 C12 -4.6(12)
N3 C11 C12 C13 0.3(10)
C10 C11 C12 C13 -179.9(7)
C11 C12 C13 C14 1.1(12)
C12 C13 C14 C15 -2.8(13)
C11 N3 C15 C14 -2.0(10)
Ru1 N3 C15 C14 178.5(6)
C11 N3 C15 C16 178.2(5)
Ru1 N3 C15 C16 -1.2(8)
C13 C14 C15 N3 3.3(12)
C13 C14 C15 C16 -177.0(7)
Ru1 O3 C16 O4 -178.6(6)
Ru1 O3 C16 C15 1.4(8)
N3 C15 C16 O4 179.8(7)
C14 C15 C16 O4 0.1(12)
N3 C15 C16 O3 -0.2(9)
C14 C15 C16 O3 -179.9(7)
C21 N4 C17 C18 11(4)
Ru1 N4 C17 C18 -179.8(16)
N4 C17 C18 C19 -5(3)
C17 C18 C19 C20 2(2)
C18 C19 C20 C21 -5(3)
C17 N4 C21 C20 -14(5)
Ru1 N4 C21 C20 176.2(19)
C19 C20 C21 N4 11(3)
C21' N4' C17' C18' -16(6)
Ru1 N4' C17' C18' -175(3)
N4' C17' C18' C19' 10(4)
C17' C18' C19' C20' -8(4)
C18' C19' C20' C21' 12(4)
C17' N4' C21' C20' 21(7)
Ru1 N4' C21' C20' -179(3)
C19' C20' C21' N4' -19(5)
C26 N5 C22 C23 0(4)
Ru1 N5 C22 C23 174.0(16)
N5 C22 C23 C24 1(3)
C22 C23 C24 C25 -3(2)
C23 C24 C25 C26 4(2)
C22 N5 C26 C25 1(4)
Ru1 N5 C26 C25 -173.5(18)
C24 C25 C26 N5 -3(3)
C26' N5' C22' C23' -4(12)
Ru1 N5' C22' C23' 174(4)
N5' C22' C23' C24' -1(8)
C22' C23' C24' C25' 11(6)
C23' C24' C25' C26' -16(6)
C22' N5' C26' C25' -1(12)
Ru1 N5' C26' C25' -179(5)
C24' C25' C26' N5' 11(9)
